data_7128657
loop_
_publ_author_name
'Wu, Shi-Ping'
'Wang, Dong-Kai'
'Kang, Qing-Qing'
'Ge, Guo-Ping'
'Zheng, Hongxing'
'Zhu, Meiling'
'Li, Ting'
'Zhang, Jun-Qi'
'Wei, Wen-Ting'

_publ_section_title
;
 Sulfonyl radical triggered selective iodosulfonylation and bicyclization
 of 1,6-dienes.
;
_journal_issue 67
_journal_name_full 'Chemical communications (Cambridge, England)'
_journal_page_first 8288
_journal_page_last 8291
_journal_paper_doi 10.1039/d1cc03252f
_journal_volume 57
_journal_year 2021
_chemical_formula_moiety 'C21 H23 N O'
_chemical_formula_sum 'C21 H23 N O'
_chemical_formula_weight 305.40
_space_group_crystal_system monoclinic
_space_group_IT_number 14
_space_group_name_Hall '-P 2ybc'
_space_group_name_H-M_alt 'P 1 21/c 1'
_atom_sites_solution_hydrogens geom
_atom_sites_solution_primary dual
_audit_creation_date 2020-11-05
_audit_creation_method
;
Olex2 1.3
(compiled 2020.07.31 svn.rc2a77460 for OlexSys, GUI svn.r6145)
;
_audit_update_record
;
2021-04-26 deposited with the CCDC.	2021-07-13 downloaded from the CCDC.
;
_cell_angle_alpha 90
_cell_angle_beta 95.475(9)
_cell_angle_gamma 90
_cell_formula_units_Z 4
_cell_length_a 6.747(2)
_cell_length_b 9.863(3)
_cell_length_c 25.692(7)
_cell_measurement_reflns_used 8374
_cell_measurement_temperature 297.0
_cell_measurement_theta_max 25.37
_cell_measurement_theta_min 3.03
_cell_volume 1701.9(9)
_computing_cell_refinement 'SAINT V8.40A (Bruker, 2019)'
_computing_data_reduction 'SAINT V8.40A (Bruker, 2019)'
_computing_molecular_graphics 'Olex2 1.3 (Dolomanov et al., 2009)'
_computing_publication_material 'Olex2 1.3 (Dolomanov et al., 2009)'
_computing_structure_refinement 'XL  (Sheldrick, 2008)'
_computing_structure_solution 'SHELXT 2014/5 (Sheldrick, 2014)'
_diffrn_ambient_temperature 297.0
_diffrn_measured_fraction_theta_full 0.999
_diffrn_measured_fraction_theta_max 0.997
_diffrn_measurement_device_type 'Bruker APEX-III CMOS'
_diffrn_measurement_method '\f and \w scans'
_diffrn_radiation_type MoK\a
_diffrn_radiation_wavelength 0.71073
_diffrn_reflns_av_R_equivalents 0.0273
_diffrn_reflns_av_unetI/netI 0.0201
_diffrn_reflns_Laue_measured_fraction_full 0.999
_diffrn_reflns_Laue_measured_fraction_max 0.997
_diffrn_reflns_limit_h_max 8
_diffrn_reflns_limit_h_min -8
_diffrn_reflns_limit_k_max 11
_diffrn_reflns_limit_k_min -11
_diffrn_reflns_limit_l_max 30
_diffrn_reflns_limit_l_min -30
_diffrn_reflns_number 17903
_diffrn_reflns_point_group_measured_fraction_full 0.999
_diffrn_reflns_point_group_measured_fraction_max 0.997
_diffrn_reflns_theta_full 25.242
_diffrn_reflns_theta_max 25.389
_diffrn_reflns_theta_min 2.608
_diffrn_source_current 30.0
_diffrn_source_power 1.5
_diffrn_source_voltage 50.0
_diffrn_standards_number 0
_exptl_absorpt_coefficient_mu 0.072
_exptl_absorpt_correction_T_max 0.7452
_exptl_absorpt_correction_T_min 0.6922
_exptl_absorpt_correction_type multi-scan
_exptl_absorpt_process_details
;
SADABS-2016/2 (Bruker,2016/2) was used for absorption correction.
wR2(int) was 0.0645 before and 0.0547 after correction.
The Ratio of minimum to maximum transmission is 0.9289.
The \l/2 correction factor is Not present.
;
_exptl_crystal_colour colourless
_exptl_crystal_colour_primary colourless
_exptl_crystal_density_diffrn 1.192
_exptl_crystal_description block
_exptl_crystal_F_000 656
_exptl_crystal_size_max 0.22
_exptl_crystal_size_mid 0.21
_exptl_crystal_size_min 0.16
_refine_diff_density_max 0.358
_refine_diff_density_min -0.181
_refine_diff_density_rms 0.038
_refine_ls_extinction_coef 0.021(3)
_refine_ls_extinction_expression Fc^*^=kFc[1+0.001xFc^2^\l^3^/sin(2\q)]^-1/4^
_refine_ls_extinction_method 'SHELXL-2018/3 (Sheldrick 2018)'
_refine_ls_goodness_of_fit_ref 1.027
_refine_ls_hydrogen_treatment constr
_refine_ls_matrix_type full
_refine_ls_number_parameters 212
_refine_ls_number_reflns 3124
_refine_ls_number_restraints 0
_refine_ls_restrained_S_all 1.027
_refine_ls_R_factor_all 0.0573
_refine_ls_R_factor_gt 0.0470
_refine_ls_shift/su_max 0.000
_refine_ls_shift/su_mean 0.000
_refine_ls_structure_factor_coef Fsqd
_refine_ls_weighting_details 'w=1/[\s^2^(Fo^2^)+(0.0764P)^2^+0.3813P] where P=(Fo^2^+2Fc^2^)/3'
_refine_ls_weighting_scheme calc
_refine_ls_wR_factor_gt 0.1323
_refine_ls_wR_factor_ref 0.1424
_reflns_Friedel_coverage 0.000
_reflns_number_gt 2543
_reflns_number_total 3124
_reflns_threshold_expression 'I > 2\s(I)'
_cod_data_source_file d1cc03252f2.cif
_cod_data_source_block wsp110510282_a
_cod_depositor_comments 'Adding full bibliography for 7128657.cif.'
_cod_original_cell_volume 1702.0(9)
_cod_database_code 7128657
_shelx_shelxl_version_number 2018/3
_shelx_space_group_comment
;
The symmetry employed for this shelxl refinement is uniquely defined
by the following loop, which should always be used as a source of
symmetry information in preference to the above space-group names.
They are only intended as comments.
;
_shelx_estimated_absorpt_t_max 0.989
_shelx_estimated_absorpt_t_min 0.984
_olex2_refinement_description
;
1. Fixed Uiso
 At 1.2 times of:
  All C(H) groups, All C(H,H) groups
 At 1.5 times of:
  All C(H,H,H) groups
2.a Secondary CH2 refined with riding coordinates:
 C4(H4A,H4B), C5(H5A,H5B), C8(H8A,H8B)
2.b Aromatic/amide H refined with riding coordinates:
 C9(H9), C11(H11), C12(H12), C17(H17), C18(H18), C19(H19), C20(H20), C21(H21)
2.c Idealised Me refined as rotating group:
 C13(H13A,H13B,H13C), C14(H14A,H14B,H14C), C15(H15A,H15B,H15C)
;
_olex2_submission_special_instructions 'No special instructions were received'

loop_
_space_group_symop_operation_xyz
'x, y, z'
'-x, y+1/2, -z+1/2'
'-x, -y, -z'
'x, -y-1/2, z-1/2'

loop_
_atom_site_label
_atom_site_type_symbol
_atom_site_fract_x
_atom_site_fract_y
_atom_site_fract_z
_atom_site_U_iso_or_equiv
_atom_site_adp_type
_atom_site_occupancy
_atom_site_site_symmetry_order
_atom_site_calc_flag
_atom_site_refinement_flags_posn
_atom_site_refinement_flags_adp
_atom_site_refinement_flags_occupancy
_atom_site_disorder_assembly
_atom_site_disorder_group
O1 O 0.47816(19) 0.72717(16) 0.67287(7) 0.0871(5) Uani 1 1 d . . . . .
N1 N 0.80739(17) 0.71287(13) 0.65690(5) 0.0444(3) Uani 1 1 d . . . . .
C1 C 0.6259(2) 0.77365(18) 0.65543(6) 0.0521(4) Uani 1 1 d . . . . .
C2 C 0.6302(2) 0.91193(16) 0.62939(6) 0.0469(4) Uani 1 1 d . . . . .
C3 C 0.8460(2) 0.92598(15) 0.61284(6) 0.0454(4) Uani 1 1 d . . . . .
C4 C 0.9496(2) 0.79197(16) 0.63044(6) 0.0478(4) Uani 1 1 d . . . . .
H4A H 0.989075 0.742747 0.600413 0.057 Uiso 1 1 calc R U . . .
H4B H 1.067665 0.810168 0.654007 0.057 Uiso 1 1 calc R U . . .
C5 C 0.8464(2) 0.94078(17) 0.55315(6) 0.0534(4) Uani 1 1 d . . . . .
H5A H 0.803136 1.031645 0.543085 0.064 Uiso 1 1 calc R U . . .
H5B H 0.981557 0.929755 0.543914 0.064 Uiso 1 1 calc R U . . .
C6 C 0.7150(3) 0.84055(17) 0.52293(6) 0.0530(4) Uani 1 1 d . . . . .
C7 C 0.5239(2) 0.82521(17) 0.53797(6) 0.0525(4) Uani 1 1 d . . . . .
C8 C 0.4702(2) 0.91210(19) 0.58227(6) 0.0553(4) Uani 1 1 d . . . . .
H8A H 0.345470 0.880211 0.593695 0.066 Uiso 1 1 calc R U . . .
H8B H 0.450019 1.004422 0.569870 0.066 Uiso 1 1 calc R U . . .
C9 C 0.3924(3) 0.73624(19) 0.51077(7) 0.0661(5) Uani 1 1 d . . . . .
H9 H 0.265410 0.725311 0.521409 0.079 Uiso 1 1 calc R U . . .
C10 C 0.4457(4) 0.6633(2) 0.46812(8) 0.0772(6) Uani 1 1 d . . . . .
C11 C 0.6367(4) 0.6788(2) 0.45384(8) 0.0818(7) Uani 1 1 d . . . . .
H11 H 0.675681 0.630124 0.425526 0.098 Uiso 1 1 calc R U . . .
C12 C 0.7714(3) 0.7656(2) 0.48100(7) 0.0701(5) Uani 1 1 d . . . . .
H12 H 0.899930 0.773735 0.471097 0.084 Uiso 1 1 calc R U . . .
C13 C 0.3002(5) 0.5712(3) 0.43760(11) 0.1181(11) Uani 1 1 d . . . . .
H13A H 0.218109 0.527173 0.461039 0.177 Uiso 1 1 calc R U . . .
H13B H 0.371490 0.504148 0.419748 0.177 Uiso 1 1 calc R U . . .
H13C H 0.217885 0.623494 0.412496 0.177 Uiso 1 1 calc R U . . .
C14 C 0.9624(3) 1.04531(18) 0.63847(8) 0.0637(5) Uani 1 1 d . . . . .
H14A H 0.892646 1.128212 0.629607 0.096 Uiso 1 1 calc R U . . .
H14B H 1.092257 1.048828 0.626163 0.096 Uiso 1 1 calc R U . . .
H14C H 0.975441 1.033824 0.675746 0.096 Uiso 1 1 calc R U . . .
C15 C 0.5703(3) 1.0179(2) 0.66882(7) 0.0668(5) Uani 1 1 d . . . . .
H15A H 0.439733 0.997414 0.678518 0.100 Uiso 1 1 calc R U . . .
H15B H 0.569814 1.106376 0.653194 0.100 Uiso 1 1 calc R U . . .
H15C H 0.664040 1.016276 0.699373 0.100 Uiso 1 1 calc R U . . .
C16 C 0.8629(2) 0.58507(15) 0.67930(6) 0.0481(4) Uani 1 1 d . . . . .
C17 C 1.0548(3) 0.53764(18) 0.67588(7) 0.0621(5) Uani 1 1 d . . . . .
H17 H 1.145251 0.590115 0.659574 0.075 Uiso 1 1 calc R U . . .
C18 C 1.1122(4) 0.4126(2) 0.69663(8) 0.0774(6) Uani 1 1 d . . . . .
H18 H 1.240670 0.381148 0.693851 0.093 Uiso 1 1 calc R U . . .
C19 C 0.9803(4) 0.3345(2) 0.72136(7) 0.0827(7) Uani 1 1 d . . . . .
H19 H 1.018726 0.250144 0.734976 0.099 Uiso 1 1 calc R U . . .
C20 C 0.7931(4) 0.3821(2) 0.72567(8) 0.0819(7) Uani 1 1 d . . . . .
H20 H 0.704823 0.329981 0.742861 0.098 Uiso 1 1 calc R U . . .
C21 C 0.7315(3) 0.50629(19) 0.70503(7) 0.0651(5) Uani 1 1 d . . . . .
H21 H 0.602989 0.537028 0.708328 0.078 Uiso 1 1 calc R U . . .

loop_
_atom_site_aniso_label
_atom_site_aniso_U_11
_atom_site_aniso_U_22
_atom_site_aniso_U_33
_atom_site_aniso_U_23
_atom_site_aniso_U_13
_atom_site_aniso_U_12
O1 0.0549(8) 0.0921(11) 0.1175(12) 0.0327(9) 0.0253(8) -0.0039(7)
N1 0.0463(7) 0.0433(7) 0.0431(7) 0.0048(5) 0.0012(5) -0.0043(5)
C1 0.0455(9) 0.0591(10) 0.0518(9) 0.0052(7) 0.0047(7) -0.0041(7)
C2 0.0452(8) 0.0509(9) 0.0440(8) 0.0011(7) 0.0019(6) 0.0036(6)
C3 0.0462(8) 0.0428(8) 0.0469(8) 0.0048(6) 0.0017(6) 0.0000(6)
C4 0.0448(8) 0.0491(9) 0.0497(8) 0.0091(7) 0.0050(6) 0.0003(6)
C5 0.0568(9) 0.0528(9) 0.0509(9) 0.0142(7) 0.0065(7) 0.0012(7)
C6 0.0653(10) 0.0530(9) 0.0400(8) 0.0098(7) 0.0013(7) 0.0084(7)
C7 0.0573(9) 0.0529(9) 0.0448(8) 0.0046(7) -0.0087(7) 0.0080(7)
C8 0.0476(9) 0.0628(10) 0.0542(9) -0.0001(8) -0.0028(7) 0.0093(7)
C9 0.0672(11) 0.0647(11) 0.0617(11) 0.0022(9) -0.0175(8) 0.0039(9)
C10 0.1059(17) 0.0597(12) 0.0593(11) -0.0036(9) -0.0278(11) 0.0099(11)
C11 0.1203(19) 0.0731(13) 0.0495(10) -0.0082(10) -0.0045(11) 0.0246(13)
C12 0.0891(14) 0.0757(13) 0.0461(9) 0.0058(9) 0.0093(9) 0.0166(10)
C13 0.160(3) 0.0872(18) 0.0951(18) -0.0186(15) -0.0496(18) 0.0012(17)
C14 0.0608(10) 0.0536(10) 0.0754(12) -0.0033(9) 0.0001(9) -0.0071(8)
C15 0.0663(11) 0.0743(12) 0.0599(10) -0.0125(9) 0.0060(8) 0.0084(9)
C16 0.0637(10) 0.0425(8) 0.0361(7) 0.0005(6) -0.0055(6) -0.0065(7)
C17 0.0665(11) 0.0520(10) 0.0650(11) 0.0075(8) -0.0078(8) 0.0016(8)
C18 0.0953(15) 0.0550(11) 0.0767(13) 0.0047(10) -0.0187(11) 0.0124(10)
C19 0.147(2) 0.0446(10) 0.0519(11) 0.0045(8) -0.0158(12) 0.0031(12)
C20 0.135(2) 0.0554(12) 0.0552(11) 0.0110(9) 0.0110(12) -0.0185(13)
C21 0.0882(13) 0.0544(10) 0.0533(10) 0.0066(8) 0.0103(9) -0.0107(9)

loop_
_atom_type_symbol
_atom_type_description
_atom_type_scat_dispersion_real
_atom_type_scat_dispersion_imag
_atom_type_scat_source
C C 0.0033 0.0016 'International Tables Vol C Tables 4.2.6.8 and 6.1.1.4'
H H 0.0000 0.0000 'International Tables Vol C Tables 4.2.6.8 and 6.1.1.4'
N N 0.0061 0.0033 'International Tables Vol C Tables 4.2.6.8 and 6.1.1.4'
O O 0.0106 0.0060 'International Tables Vol C Tables 4.2.6.8 and 6.1.1.4'

loop_
_geom_angle_atom_site_label_1
_geom_angle_atom_site_label_2
_geom_angle_atom_site_label_3
_geom_angle
_geom_angle_site_symmetry_1
_geom_angle_site_symmetry_3
_geom_angle_publ_flag
C1 N1 C4 112.52(13) . . ?
C1 N1 C16 127.13(13) . . ?
C16 N1 C4 120.32(13) . . ?
O1 C1 N1 126.06(16) . . ?
O1 C1 C2 123.32(15) . . ?
N1 C1 C2 110.61(13) . . ?
C1 C2 C3 104.91(12) . . ?
C1 C2 C8 107.74(13) . . ?
C1 C2 C15 107.63(14) . . ?
C8 C2 C3 112.76(13) . . ?
C15 C2 C3 115.46(14) . . ?
C15 C2 C8 107.95(13) . . ?
C4 C3 C2 104.62(12) . . ?
C5 C3 C2 111.70(12) . . ?
C5 C3 C4 109.22(13) . . ?
C14 C3 C2 113.89(13) . . ?
C14 C3 C4 109.48(13) . . ?
C14 C3 C5 107.84(13) . . ?
N1 C4 C3 107.20(12) . . ?
N1 C4 H4A 110.3 . . ?
N1 C4 H4B 110.3 . . ?
C3 C4 H4A 110.3 . . ?
C3 C4 H4B 110.3 . . ?
H4A C4 H4B 108.5 . . ?
C3 C5 H5A 108.9 . . ?
C3 C5 H5B 108.9 . . ?
H5A C5 H5B 107.7 . . ?
C6 C5 C3 113.39(13) . . ?
C6 C5 H5A 108.9 . . ?
C6 C5 H5B 108.9 . . ?
C7 C6 C5 116.60(14) . . ?
C7 C6 C12 119.24(17) . . ?
C12 C6 C5 124.14(17) . . ?
C6 C7 C8 116.60(15) . . ?
C9 C7 C6 119.63(17) . . ?
C9 C7 C8 123.73(17) . . ?
C2 C8 H8A 108.9 . . ?
C2 C8 H8B 108.9 . . ?
C7 C8 C2 113.21(13) . . ?
C7 C8 H8A 108.9 . . ?
C7 C8 H8B 108.9 . . ?
H8A C8 H8B 107.8 . . ?
C7 C9 H9 119.2 . . ?
C10 C9 C7 121.6(2) . . ?
C10 C9 H9 119.2 . . ?
C9 C10 C13 121.3(3) . . ?
C11 C10 C9 118.12(19) . . ?
C11 C10 C13 120.5(2) . . ?
C10 C11 H11 119.4 . . ?
C10 C11 C12 121.16(19) . . ?
C12 C11 H11 119.4 . . ?
C6 C12 H12 119.9 . . ?
C11 C12 C6 120.2(2) . . ?
C11 C12 H12 119.9 . . ?
C10 C13 H13A 109.5 . . ?
C10 C13 H13B 109.5 . . ?
C10 C13 H13C 109.5 . . ?
H13A C13 H13B 109.5 . . ?
H13A C13 H13C 109.5 . . ?
H13B C13 H13C 109.5 . . ?
C3 C14 H14A 109.5 . . ?
C3 C14 H14B 109.5 . . ?
C3 C14 H14C 109.5 . . ?
H14A C14 H14B 109.5 . . ?
H14A C14 H14C 109.5 . . ?
H14B C14 H14C 109.5 . . ?
C2 C15 H15A 109.5 . . ?
C2 C15 H15B 109.5 . . ?
C2 C15 H15C 109.5 . . ?
H15A C15 H15B 109.5 . . ?
H15A C15 H15C 109.5 . . ?
H15B C15 H15C 109.5 . . ?
C17 C16 N1 119.01(14) . . ?
C17 C16 C21 118.83(16) . . ?
C21 C16 N1 122.16(16) . . ?
C16 C17 H17 119.8 . . ?
C18 C17 C16 120.31(19) . . ?
C18 C17 H17 119.8 . . ?
C17 C18 H18 119.8 . . ?
C19 C18 C17 120.4(2) . . ?
C19 C18 H18 119.8 . . ?
C18 C19 H19 120.3 . . ?
C20 C19 C18 119.32(19) . . ?
C20 C19 H19 120.3 . . ?
C19 C20 H20 119.3 . . ?
C19 C20 C21 121.4(2) . . ?
C21 C20 H20 119.3 . . ?
C16 C21 H21 120.2 . . ?
C20 C21 C16 119.6(2) . . ?
C20 C21 H21 120.2 . . ?

loop_
_geom_bond_atom_site_label_1
_geom_bond_atom_site_label_2
_geom_bond_distance
_geom_bond_site_symmetry_2
_geom_bond_publ_flag
O1 C1 1.220(2) . ?
N1 C1 1.361(2) . ?
N1 C4 1.4549(19) . ?
N1 C16 1.421(2) . ?
C1 C2 1.521(2) . ?
C2 C3 1.562(2) . ?
C2 C8 1.543(2) . ?
C2 C15 1.536(2) . ?
C3 C4 1.543(2) . ?
C3 C5 1.541(2) . ?
C3 C14 1.529(2) . ?
C4 H4A 0.9700 . ?
C4 H4B 0.9700 . ?
C5 H5A 0.9700 . ?
C5 H5B 0.9700 . ?
C5 C6 1.495(2) . ?
C6 C7 1.389(2) . ?
C6 C12 1.389(2) . ?
C7 C8 1.496(2) . ?
C7 C9 1.388(2) . ?
C8 H8A 0.9700 . ?
C8 H8B 0.9700 . ?
C9 H9 0.9300 . ?
C9 C10 1.387(3) . ?
C10 C11 1.382(3) . ?
C10 C13 1.502(3) . ?
C11 H11 0.9300 . ?
C11 C12 1.388(3) . ?
C12 H12 0.9300 . ?
C13 H13A 0.9600 . ?
C13 H13B 0.9600 . ?
C13 H13C 0.9600 . ?
C14 H14A 0.9600 . ?
C14 H14B 0.9600 . ?
C14 H14C 0.9600 . ?
C15 H15A 0.9600 . ?
C15 H15B 0.9600 . ?
C15 H15C 0.9600 . ?
C16 C17 1.387(3) . ?
C16 C21 1.392(2) . ?
C17 H17 0.9300 . ?
C17 C18 1.384(3) . ?
C18 H18 0.9300 . ?
C18 C19 1.377(3) . ?
C19 H19 0.9300 . ?
C19 C20 1.362(3) . ?
C20 H20 0.9300 . ?
C20 C21 1.383(3) . ?
C21 H21 0.9300 . ?

loop_
_geom_torsion_atom_site_label_1
_geom_torsion_atom_site_label_2
_geom_torsion_atom_site_label_3
_geom_torsion_atom_site_label_4
_geom_torsion
_geom_torsion_site_symmetry_1
_geom_torsion_site_symmetry_2
_geom_torsion_site_symmetry_3
_geom_torsion_site_symmetry_4
_geom_torsion_publ_flag
O1 C1 C2 C3 -179.05(17) . . . . ?
O1 C1 C2 C8 -58.7(2) . . . . ?
O1 C1 C2 C15 57.5(2) . . . . ?
N1 C1 C2 C3 1.86(17) . . . . ?
N1 C1 C2 C8 122.22(14) . . . . ?
N1 C1 C2 C15 -121.60(15) . . . . ?
N1 C16 C17 C18 -179.02(15) . . . . ?
N1 C16 C21 C20 179.41(15) . . . . ?
C1 N1 C4 C3 4.06(17) . . . . ?
C1 N1 C16 C17 178.36(15) . . . . ?
C1 N1 C16 C21 -2.3(2) . . . . ?
C1 C2 C3 C4 0.56(15) . . . . ?
C1 C2 C3 C5 118.60(14) . . . . ?
C1 C2 C3 C14 -118.93(14) . . . . ?
C1 C2 C8 C7 -71.15(18) . . . . ?
C2 C3 C4 N1 -2.62(15) . . . . ?
C2 C3 C5 C6 -46.56(18) . . . . ?
C3 C2 C8 C7 44.12(19) . . . . ?
C3 C5 C6 C7 47.45(19) . . . . ?
C3 C5 C6 C12 -133.75(17) . . . . ?
C4 N1 C1 O1 177.17(17) . . . . ?
C4 N1 C1 C2 -3.77(18) . . . . ?
C4 N1 C16 C17 0.5(2) . . . . ?
C4 N1 C16 C21 179.88(14) . . . . ?
C4 C3 C5 C6 68.68(17) . . . . ?
C5 C3 C4 N1 -122.33(13) . . . . ?
C5 C6 C7 C8 0.8(2) . . . . ?
C5 C6 C7 C9 178.45(14) . . . . ?
C5 C6 C12 C11 -177.39(16) . . . . ?
C6 C7 C8 C2 -47.4(2) . . . . ?
C6 C7 C9 C10 -1.1(3) . . . . ?
C7 C6 C12 C11 1.4(3) . . . . ?
C7 C9 C10 C11 1.5(3) . . . . ?
C7 C9 C10 C13 -177.63(19) . . . . ?
C8 C2 C3 C4 -116.41(14) . . . . ?
C8 C2 C3 C5 1.63(18) . . . . ?
C8 C2 C3 C14 124.10(15) . . . . ?
C8 C7 C9 C10 176.40(16) . . . . ?
C9 C7 C8 C2 135.06(17) . . . . ?
C9 C10 C11 C12 -0.5(3) . . . . ?
C10 C11 C12 C6 -0.9(3) . . . . ?
C12 C6 C7 C8 -178.06(15) . . . . ?
C12 C6 C7 C9 -0.4(2) . . . . ?
C13 C10 C11 C12 178.6(2) . . . . ?
C14 C3 C4 N1 119.80(14) . . . . ?
C14 C3 C5 C6 -172.43(13) . . . . ?
C15 C2 C3 C4 118.85(15) . . . . ?
C15 C2 C3 C5 -123.12(15) . . . . ?
C15 C2 C3 C14 -0.64(19) . . . . ?
C15 C2 C8 C7 172.88(15) . . . . ?
C16 N1 C1 O1 -0.8(3) . . . . ?
C16 N1 C1 C2 178.23(13) . . . . ?
C16 N1 C4 C3 -177.79(12) . . . . ?
C16 C17 C18 C19 -0.7(3) . . . . ?
C17 C16 C21 C20 -1.2(3) . . . . ?
C17 C18 C19 C20 -0.6(3) . . . . ?
C18 C19 C20 C21 1.0(3) . . . . ?
C19 C20 C21 C16 -0.1(3) . . . . ?
C21 C16 C17 C18 1.6(3) . . . . ?
